data_4024378
loop_
_publ_author_name
'Kefeng Ma'
'Kwang-Ming Lee'
'Liliya Minkova'
'Richard G. Weiss'

_publ_section_title
;
Design Criteria for Ionic Liquid Crystalline Phases of Phosphonium Salts
with Three Equivalent Longn-Alkyl Chains
;
_journal_name_full 'Journal of Organic Chemistry'
_journal_page_first 2088
_journal_page_last 2098
_journal_paper_doi 10.1021/jo802605k
_journal_volume 74
_journal_year 2009
_chemical_formula_sum 'C44 H90 Br O2 P'
_chemical_formula_weight 762.04
_chemical_name_systematic
; 
 carboxymethyl-tri-n-tetradecylphosphonium bromide 
;
_space_group_IT_number 14
_symmetry_cell_setting monoclinic
_symmetry_space_group_name_Hall '-P 2ybc'
_symmetry_space_group_name_H-M 'P 1 21/c 1'
_atom_sites_solution_hydrogens geom
_atom_sites_solution_primary direct
_atom_sites_solution_secondary difmap
_audit_creation_method SHELXL-97
_cell_angle_alpha 90.00
_cell_angle_beta 100.015(10)
_cell_angle_gamma 90.00
_cell_formula_units_Z 4
_cell_length_a 22.004(12)
_cell_length_b 14.111(8)
_cell_length_c 15.110(8)
_cell_measurement_temperature 173(2)
_cell_volume 4620(4)
_computing_cell_refinement 'Bruker SMART'
_computing_data_collection 'Bruker SMART'
_computing_data_reduction 'Bruker SHELXTL'
_computing_molecular_graphics 'Bruker SHELXTL'
_computing_publication_material 'Bruker SHELXTL'
_computing_structure_refinement 'SHELXL-97 (Sheldrick, 1997)'
_computing_structure_solution 'SHELXS-97 (Sheldrick, 1990)'
_diffrn_ambient_temperature 173(2)
_diffrn_measured_fraction_theta_full 0.956
_diffrn_measured_fraction_theta_max 0.956
_diffrn_measurement_device_type 'CCD area detector'
_diffrn_measurement_method 'phi and omega scans'
_diffrn_radiation_monochromator graphite
_diffrn_radiation_source 'fine-focus sealed tube'
_diffrn_radiation_type MoK\a
_diffrn_radiation_wavelength 0.71073
_diffrn_reflns_av_R_equivalents 0.3143
_diffrn_reflns_av_sigmaI/netI 1.0488
_diffrn_reflns_limit_h_max 28
_diffrn_reflns_limit_h_min -27
_diffrn_reflns_limit_k_max 18
_diffrn_reflns_limit_k_min -18
_diffrn_reflns_limit_l_max 20
_diffrn_reflns_limit_l_min -11
_diffrn_reflns_number 28869
_diffrn_reflns_theta_full 28.47
_diffrn_reflns_theta_max 28.47
_diffrn_reflns_theta_min 0.94
_exptl_absorpt_coefficient_mu 0.956
_exptl_absorpt_correction_T_max 0.8350
_exptl_absorpt_correction_T_min 0.6748
_exptl_absorpt_correction_type empirical
_exptl_crystal_colour clear
_exptl_crystal_density_diffrn 1.095
_exptl_crystal_density_method 'not measured'
_exptl_crystal_description plate
_exptl_crystal_F_000 1680
_refine_diff_density_max 0.262
_refine_diff_density_min -0.587
_refine_diff_density_rms 0.065
_refine_ls_extinction_method none
_refine_ls_goodness_of_fit_ref 0.551
_refine_ls_hydrogen_treatment mixed
_refine_ls_matrix_type full
_refine_ls_number_parameters 437
_refine_ls_number_reflns 11161
_refine_ls_number_restraints 0
_refine_ls_restrained_S_all 0.551
_refine_ls_R_factor_all 0.3876
_refine_ls_R_factor_gt 0.0484
_refine_ls_shift/su_max 0.076
_refine_ls_shift/su_mean 0.013
_refine_ls_structure_factor_coef Fsqd
_refine_ls_weighting_details 'calc w=1/[\s^2^(Fo^2^)+(0.0576P)^2^+0.0000P] where P=(Fo^2^+2Fc^2^)/3'
_refine_ls_weighting_scheme calc
_refine_ls_wR_factor_gt 0.0995
_refine_ls_wR_factor_ref 0.1709
_reflns_number_gt 1633
_reflns_number_total 11161
_reflns_threshold_expression >2sigma(I)
_cod_data_source_file jo802605k_si_002.cif
_cod_data_source_block 001
_cod_depositor_comments
;
The following automatic conversions were performed:
'_symmetry_cell_setting' value 'Monoclinic' changed to 'monoclinic'
according to '/home/saulius/struct/CIF-dictionaries/cif_core.dic'
dictionary named 'cif_core.dic' version 2.4.1 from 2010-06-29.

Automatic conversion script
Id: cif_fix_enum 1527 2010-12-29 10:47:43Z saulius 
;
_cod_original_sg_symbol_H-M P2(1)/c
_cod_database_code 4024378

loop_
_symmetry_equiv_pos_as_xyz
'x, y, z'
'-x, y+1/2, -z+1/2'
'-x, -y, -z'
'x, -y-1/2, z-1/2'

loop_
_atom_site_label
_atom_site_type_symbol
_atom_site_fract_x
_atom_site_fract_y
_atom_site_fract_z
_atom_site_U_iso_or_equiv
_atom_site_adp_type
_atom_site_occupancy
_atom_site_symmetry_multiplicity
_atom_site_calc_flag
_atom_site_refinement_flags
_atom_site_disorder_assembly
_atom_site_disorder_group
Br1 Br 0.49220(4) 0.76656(5) 0.49368(6) 0.0678(3) Uani 1 1 d . . .
P1 P 0.46289(9) 1.15123(13) 0.22989(13) 0.0375(6) Uani 1 1 d . . .
O1 O 0.5121(2) 0.9671(3) 0.3222(4) 0.0694(19) Uani 1 1 d . . .
O2 O 0.4398(3) 0.9564(4) 0.4081(4) 0.078(2) Uani 1 1 d . . .
C1 C 0.4361(3) 1.0909(4) 0.3207(4) 0.044(2) Uani 1 1 d . . .
H1A H 0.4413 1.1339 0.3732 0.053 Uiso 1 1 calc R . .
H1B H 0.3914 1.0786 0.3025 0.053 Uiso 1 1 calc R . .
C2 C 0.4673(4) 0.9995(6) 0.3494(5) 0.047(2) Uani 1 1 d . . .
C101 C 0.5348(3) 1.2098(4) 0.2632(4) 0.046(2) Uani 1 1 d . . .
H10A H 0.5362 1.2636 0.2216 0.055 Uiso 1 1 calc R . .
H10B H 0.5350 1.2370 0.3237 0.055 Uiso 1 1 calc R . .
C102 C 0.5946(3) 1.1537(5) 0.2672(5) 0.047(2) Uani 1 1 d . . .
H10C H 0.5963 1.1034 0.3132 0.056 Uiso 1 1 calc R . .
H10D H 0.5943 1.1225 0.2084 0.056 Uiso 1 1 calc R . .
C103 C 0.6510(3) 1.2136(4) 0.2888(5) 0.046(2) Uani 1 1 d . . .
H10E H 0.6490 1.2637 0.2426 0.055 Uiso 1 1 calc R . .
H10F H 0.6506 1.2452 0.3472 0.055 Uiso 1 1 calc R . .
C104 C 0.7109(3) 1.1624(5) 0.2941(5) 0.043(2) Uani 1 1 d . . .
H10G H 0.7124 1.1337 0.2347 0.051 Uiso 1 1 calc R . .
H10H H 0.7121 1.1101 0.3380 0.051 Uiso 1 1 calc R . .
C105 C 0.7674(3) 1.2233(4) 0.3209(4) 0.041(2) Uani 1 1 d . . .
H10I H 0.7661 1.2757 0.2770 0.050 Uiso 1 1 calc R . .
H10J H 0.7660 1.2518 0.3803 0.050 Uiso 1 1 calc R . .
C106 C 0.8275(3) 1.1715(5) 0.3259(5) 0.043(2) Uani 1 1 d . . .
H10K H 0.8293 1.1444 0.2660 0.052 Uiso 1 1 calc R . .
H10L H 0.8282 1.1181 0.3685 0.052 Uiso 1 1 calc R . .
C107 C 0.8843(3) 1.2311(4) 0.3548(4) 0.0366(19) Uani 1 1 d . . .
H10M H 0.8835 1.2847 0.3124 0.044 Uiso 1 1 calc R . .
H10N H 0.8826 1.2580 0.4149 0.044 Uiso 1 1 calc R . .
C108 C 0.9437(3) 1.1796(4) 0.3593(5) 0.040(2) Uani 1 1 d . . .
H10O H 0.9458 1.1541 0.2989 0.049 Uiso 1 1 calc R . .
H10P H 0.9439 1.1250 0.4005 0.049 Uiso 1 1 calc R . .
C109 C 1.0013(3) 1.2385(4) 0.3908(4) 0.0381(18) Uani 1 1 d . . .
H10Q H 1.0013 1.2933 0.3499 0.046 Uiso 1 1 calc R . .
H10R H 0.9997 1.2635 0.4515 0.046 Uiso 1 1 calc R . .
C110 C 1.0599(3) 1.1848(4) 0.3938(5) 0.038(2) Uani 1 1 d . . .
H11A H 1.0618 1.1605 0.3329 0.046 Uiso 1 1 calc R . .
H11B H 1.0597 1.1295 0.4341 0.046 Uiso 1 1 calc R . .
C111 C 1.1172(3) 1.2432(4) 0.4262(4) 0.0385(19) Uani 1 1 d . . .
H11C H 1.1171 1.2987 0.3862 0.046 Uiso 1 1 calc R . .
H11D H 1.1153 1.2672 0.4872 0.046 Uiso 1 1 calc R . .
C112 C 1.1765(3) 1.1908(4) 0.4292(5) 0.043(2) Uani 1 1 d . . .
H11E H 1.1784 1.1664 0.3683 0.051 Uiso 1 1 calc R . .
H11F H 1.1768 1.1355 0.4696 0.051 Uiso 1 1 calc R . .
C113 C 1.2333(3) 1.2497(5) 0.4610(4) 0.048(2) Uani 1 1 d . . .
H11G H 1.2329 1.3051 0.4207 0.058 Uiso 1 1 calc R . .
H11H H 1.2315 1.2739 0.5220 0.058 Uiso 1 1 calc R . .
C114 C 1.2929(3) 1.1971(5) 0.4638(5) 0.060(3) Uani 1 1 d . . .
H11I H 1.3276 1.2396 0.4851 0.090 Uiso 1 1 calc R . .
H11J H 1.2958 1.1745 0.4033 0.090 Uiso 1 1 calc R . .
H11K H 1.2942 1.1429 0.5046 0.090 Uiso 1 1 calc R . .
C201 C 0.4061(3) 1.2404(4) 0.1927(4) 0.0421(19) Uani 1 1 d . . .
H20A H 0.4163 1.2712 0.1383 0.051 Uiso 1 1 calc R . .
H20B H 0.3654 1.2093 0.1756 0.051 Uiso 1 1 calc R . .
C202 C 0.4009(3) 1.3181(4) 0.2642(4) 0.038(2) Uani 1 1 d . . .
H20C H 0.3949 1.2877 0.3211 0.046 Uiso 1 1 calc R . .
H20D H 0.4397 1.3551 0.2762 0.046 Uiso 1 1 calc R . .
C203 C 0.3475(3) 1.3835(4) 0.2316(4) 0.043(2) Uani 1 1 d . . .
H20E H 0.3492 1.4378 0.2735 0.052 Uiso 1 1 calc R . .
H20F H 0.3519 1.4088 0.1719 0.052 Uiso 1 1 calc R . .
C204 C 0.2851(3) 1.3364(4) 0.2241(5) 0.044(2) Uani 1 1 d . . .
H20G H 0.2839 1.2825 0.1820 0.053 Uiso 1 1 calc R . .
H20H H 0.2817 1.3099 0.2837 0.053 Uiso 1 1 calc R . .
C205 C 0.2294(3) 1.3970(4) 0.1934(5) 0.040(2) Uani 1 1 d . . .
H20I H 0.2324 1.4239 0.1338 0.049 Uiso 1 1 calc R . .
H20J H 0.2298 1.4506 0.2358 0.049 Uiso 1 1 calc R . .
C206 C 0.1686(3) 1.3460(5) 0.1864(5) 0.047(2) Uani 1 1 d . . .
H20K H 0.1687 1.2919 0.1447 0.056 Uiso 1 1 calc R . .
H20L H 0.1658 1.3194 0.2462 0.056 Uiso 1 1 calc R . .
C207 C 0.1114(3) 1.4038(4) 0.1550(4) 0.039(2) Uani 1 1 d . . .
H20M H 0.1113 1.4584 0.1961 0.047 Uiso 1 1 calc R . .
H20N H 0.1136 1.4294 0.0946 0.047 Uiso 1 1 calc R . .
C208 C 0.0527(3) 1.3521(4) 0.1503(5) 0.040(2) Uani 1 1 d . . .
H20O H 0.0510 1.3258 0.2106 0.047 Uiso 1 1 calc R . .
H20P H 0.0528 1.2978 0.1087 0.047 Uiso 1 1 calc R . .
C209 C -0.0046(3) 1.4082(4) 0.1203(4) 0.035(2) Uani 1 1 d . . .
H20Q H -0.0032 1.4342 0.0599 0.042 Uiso 1 1 calc R . .
H20R H -0.0049 1.4624 0.1618 0.042 Uiso 1 1 calc R . .
C210 C -0.0633(3) 1.3540(4) 0.1164(5) 0.037(2) Uani 1 1 d . . .
H21A H -0.0644 1.3268 0.1766 0.044 Uiso 1 1 calc R . .
H21B H -0.0635 1.3006 0.0739 0.044 Uiso 1 1 calc R . .
C211 C -0.1205(3) 1.4124(5) 0.0879(4) 0.039(2) Uani 1 1 d . . .
H21C H -0.1194 1.4394 0.0277 0.047 Uiso 1 1 calc R . .
H21D H -0.1202 1.4659 0.1304 0.047 Uiso 1 1 calc R . .
C212 C -0.1802(3) 1.3577(4) 0.0841(4) 0.041(2) Uani 1 1 d . . .
H21E H -0.1809 1.3049 0.0408 0.049 Uiso 1 1 calc R . .
H21F H -0.1811 1.3298 0.1439 0.049 Uiso 1 1 calc R . .
C213 C -0.2366(3) 1.4162(5) 0.0572(5) 0.044(2) Uani 1 1 d . . .
H21G H -0.2358 1.4434 -0.0029 0.053 Uiso 1 1 calc R . .
H21H H -0.2354 1.4695 0.1000 0.053 Uiso 1 1 calc R . .
C214 C -0.2960(3) 1.3637(5) 0.0542(5) 0.064(3) Uani 1 1 d . . .
H21I H -0.3307 1.4069 0.0352 0.096 Uiso 1 1 calc R . .
H21J H -0.2982 1.3387 0.1141 0.096 Uiso 1 1 calc R . .
H21K H -0.2980 1.3111 0.0114 0.096 Uiso 1 1 calc R . .
C301 C 0.4641(3) 1.0700(4) 0.1384(4) 0.041(2) Uani 1 1 d . . .
H30A H 0.4766 1.1048 0.0876 0.049 Uiso 1 1 calc R . .
H30B H 0.4956 1.0207 0.1579 0.049 Uiso 1 1 calc R . .
C302 C 0.4027(3) 1.0218(4) 0.1055(4) 0.045(2) Uani 1 1 d . . .
H30C H 0.3695 1.0700 0.0960 0.054 Uiso 1 1 calc R . .
H30D H 0.3937 0.9769 0.1519 0.054 Uiso 1 1 calc R . .
C303 C 0.4033(3) 0.9683(4) 0.0177(5) 0.051(2) Uani 1 1 d . . .
H30E H 0.4385 0.9236 0.0260 0.062 Uiso 1 1 calc R . .
H30F H 0.4092 1.0140 -0.0298 0.062 Uiso 1 1 calc R . .
C304 C 0.3428(3) 0.9128(5) -0.0128(5) 0.047(2) Uani 1 1 d . . .
H30G H 0.3485 0.8708 -0.0632 0.057 Uiso 1 1 calc R . .
H30H H 0.3354 0.8720 0.0375 0.057 Uiso 1 1 calc R . .
C305 C 0.2861(3) 0.9732(4) -0.0424(5) 0.048(2) Uani 1 1 d . . .
H30I H 0.2904 1.0060 -0.0990 0.058 Uiso 1 1 calc R . .
H30J H 0.2841 1.0224 0.0037 0.058 Uiso 1 1 calc R . .
C306 C 0.2258(3) 0.9186(5) -0.0576(5) 0.043(2) Uani 1 1 d . . .
H30K H 0.2269 0.8717 -0.1060 0.051 Uiso 1 1 calc R . .
H30L H 0.2227 0.8829 -0.0021 0.051 Uiso 1 1 calc R . .
C307 C 0.1685(3) 0.9783(5) -0.0824(4) 0.046(2) Uani 1 1 d . . .
H30M H 0.1681 1.0272 -0.0355 0.055 Uiso 1 1 calc R . .
H30N H 0.1702 1.0113 -0.1397 0.055 Uiso 1 1 calc R . .
C308 C 0.1103(3) 0.9223(5) -0.0921(5) 0.042(2) Uani 1 1 d . . .
H30O H 0.1087 0.8887 -0.0350 0.050 Uiso 1 1 calc R . .
H30P H 0.1104 0.8739 -0.1395 0.050 Uiso 1 1 calc R . .
C309 C 0.0535(3) 0.9828(5) -0.1157(4) 0.043(2) Uani 1 1 d . . .
H30Q H 0.0542 1.0320 -0.0689 0.051 Uiso 1 1 calc R . .
H30R H 0.0550 1.0155 -0.1732 0.051 Uiso 1 1 calc R . .
C310 C -0.0064(3) 0.9296(5) -0.1245(5) 0.043(2) Uani 1 1 d . . .
H31A H -0.0073 0.8805 -0.1714 0.051 Uiso 1 1 calc R . .
H31B H -0.0080 0.8969 -0.0670 0.051 Uiso 1 1 calc R . .
C311 C -0.0623(3) 0.9903(5) -0.1477(4) 0.045(2) Uani 1 1 d . . .
H31C H -0.0601 1.0237 -0.2047 0.054 Uiso 1 1 calc R . .
H31D H -0.0614 1.0389 -0.1003 0.054 Uiso 1 1 calc R . .
C312 C -0.1231(3) 0.9383(5) -0.1581(5) 0.044(2) Uani 1 1 d . . .
H31E H -0.1242 0.8901 -0.2059 0.053 Uiso 1 1 calc R . .
H31F H -0.1252 0.9045 -0.1013 0.053 Uiso 1 1 calc R . .
C313 C -0.1783(3) 0.9995(5) -0.1806(4) 0.049(2) Uani 1 1 d . . .
H31G H -0.1754 1.0350 -0.2362 0.059 Uiso 1 1 calc R . .
H31H H -0.1779 1.0463 -0.1317 0.059 Uiso 1 1 calc R . .
C314 C -0.2394(3) 0.9470(4) -0.1941(5) 0.060(2) Uani 1 1 d . . .
H31I H -0.2733 0.9926 -0.2075 0.090 Uiso 1 1 calc R . .
H31J H -0.2431 0.9120 -0.1392 0.090 Uiso 1 1 calc R . .
H31K H -0.2412 0.9025 -0.2443 0.090 Uiso 1 1 calc R . .
H2 H 0.459(2) 0.898(3) 0.423(3) 0.018(19) Uiso 1 1 d . . .

loop_
_atom_site_aniso_label
_atom_site_aniso_U_11
_atom_site_aniso_U_22
_atom_site_aniso_U_33
_atom_site_aniso_U_23
_atom_site_aniso_U_13
_atom_site_aniso_U_12
Br1 0.1190(8) 0.0517(5) 0.0350(5) -0.0031(6) 0.0197(5) -0.0089(6)
P1 0.0278(12) 0.0506(14) 0.0338(14) -0.0046(12) 0.0046(11) -0.0018(12)
O1 0.074(4) 0.076(5) 0.066(4) 0.017(3) 0.033(4) 0.019(3)
O2 0.099(5) 0.053(4) 0.093(5) 0.026(4) 0.049(4) 0.012(4)
C1 0.059(6) 0.046(5) 0.030(5) 0.002(4) 0.015(5) 0.001(4)
C2 0.049(6) 0.049(5) 0.042(5) -0.009(6) 0.009(5) -0.015(6)
C101 0.044(5) 0.056(6) 0.040(5) -0.003(4) 0.011(4) -0.003(4)
C102 0.021(5) 0.068(6) 0.052(6) -0.022(5) 0.009(4) 0.014(5)
C103 0.041(5) 0.060(6) 0.036(5) -0.001(4) 0.008(4) -0.006(5)
C104 0.017(5) 0.069(6) 0.039(5) -0.003(5) -0.001(4) 0.009(5)
C105 0.035(5) 0.053(5) 0.033(5) -0.004(4) -0.003(4) -0.017(5)
C106 0.033(5) 0.061(6) 0.035(5) 0.004(4) 0.003(5) 0.013(5)
C107 0.032(5) 0.046(5) 0.031(4) 0.002(4) 0.003(4) -0.006(5)
C108 0.039(5) 0.052(5) 0.032(5) 0.004(4) 0.009(5) 0.008(5)
C109 0.037(5) 0.042(5) 0.034(4) 0.003(4) 0.004(4) 0.002(5)
C110 0.035(5) 0.047(5) 0.033(5) 0.001(4) 0.003(5) -0.007(5)
C111 0.039(5) 0.047(5) 0.031(4) 0.003(4) 0.009(4) 0.006(5)
C112 0.036(5) 0.052(5) 0.037(5) 0.000(4) -0.002(5) -0.010(5)
C113 0.042(5) 0.068(6) 0.036(5) 0.006(5) 0.011(4) 0.015(5)
C114 0.052(6) 0.076(6) 0.048(6) 0.003(5) 0.002(5) -0.008(5)
C201 0.026(4) 0.052(5) 0.046(5) 0.008(5) 0.003(4) 0.007(4)
C202 0.029(5) 0.051(5) 0.038(5) -0.007(4) 0.014(4) -0.004(4)
C203 0.038(5) 0.052(5) 0.037(5) -0.003(4) -0.001(5) 0.011(5)
C204 0.037(5) 0.058(6) 0.038(5) -0.001(4) 0.005(5) 0.001(5)
C205 0.047(6) 0.040(5) 0.038(5) 0.007(4) 0.019(5) 0.021(5)
C206 0.042(6) 0.064(6) 0.034(5) 0.004(5) 0.004(5) 0.002(5)
C207 0.045(6) 0.045(5) 0.028(5) 0.000(4) 0.009(5) 0.010(5)
C208 0.039(5) 0.049(5) 0.032(5) 0.001(4) 0.009(4) -0.007(5)
C209 0.032(5) 0.044(5) 0.029(5) 0.000(4) 0.005(4) 0.009(5)
C210 0.033(5) 0.044(5) 0.033(5) -0.005(4) 0.002(4) 0.004(5)
C211 0.033(5) 0.056(5) 0.029(5) -0.004(4) 0.006(5) -0.005(5)
C212 0.029(5) 0.057(6) 0.036(5) -0.003(4) 0.002(4) 0.006(5)
C213 0.027(5) 0.060(5) 0.048(6) -0.005(5) 0.009(5) -0.007(5)
C214 0.040(6) 0.080(6) 0.072(7) -0.001(5) 0.011(5) 0.006(5)
C301 0.057(6) 0.034(4) 0.034(5) 0.005(4) 0.017(5) 0.008(4)
C302 0.036(5) 0.056(6) 0.038(5) 0.000(4) -0.004(4) -0.016(4)
C303 0.071(7) 0.044(6) 0.041(5) -0.001(4) 0.014(5) 0.021(5)
C304 0.044(5) 0.056(5) 0.042(6) -0.014(5) 0.008(5) -0.013(5)
C305 0.054(6) 0.060(6) 0.029(5) 0.005(4) 0.001(5) 0.021(5)
C306 0.045(6) 0.054(5) 0.027(5) -0.007(4) 0.003(5) -0.024(5)
C307 0.053(6) 0.054(6) 0.028(5) 0.004(4) -0.001(4) 0.022(5)
C308 0.035(6) 0.054(5) 0.037(6) -0.001(4) 0.009(5) -0.018(5)
C309 0.039(5) 0.057(5) 0.031(5) -0.002(5) 0.004(4) 0.000(5)
C310 0.040(6) 0.050(5) 0.036(6) 0.001(4) 0.001(5) -0.003(5)
C311 0.049(6) 0.057(5) 0.028(4) 0.005(5) 0.005(4) -0.013(5)
C312 0.036(6) 0.055(5) 0.041(6) 0.005(5) 0.007(5) 0.005(5)
C313 0.045(6) 0.060(5) 0.045(5) 0.008(6) 0.014(5) -0.014(5)
C314 0.048(6) 0.072(6) 0.060(6) 0.010(5) 0.006(5) 0.009(5)

loop_
_atom_type_symbol
_atom_type_description
_atom_type_scat_dispersion_real
_atom_type_scat_dispersion_imag
_atom_type_scat_source
C C 0.0033 0.0016 'International Tables Vol C Tables 4.2.6.8 and 6.1.1.4'
H H 0.0000 0.0000 'International Tables Vol C Tables 4.2.6.8 and 6.1.1.4'
O O 0.0106 0.0060 'International Tables Vol C Tables 4.2.6.8 and 6.1.1.4'
P P 0.1023 0.0942 'International Tables Vol C Tables 4.2.6.8 and 6.1.1.4'
Br Br -0.2901 2.4595 'International Tables Vol C Tables 4.2.6.8 and 6.1.1.4'

loop_
_geom_angle_atom_site_label_1
_geom_angle_atom_site_label_2
_geom_angle_atom_site_label_3
_geom_angle
_geom_angle_site_symmetry_1
_geom_angle_site_symmetry_3
_geom_angle_publ_flag
C101 P1 C201 107.5(3) . . ?
C101 P1 C301 112.5(3) . . ?
C201 P1 C301 108.0(3) . . ?
C101 P1 C1 113.4(3) . . ?
C201 P1 C1 105.5(3) . . ?
C301 P1 C1 109.6(3) . . ?
C2 C1 P1 115.9(5) . . ?
O1 C2 O2 123.4(8) . . ?
O1 C2 C1 125.7(8) . . ?
O2 C2 C1 110.8(7) . . ?
C102 C101 P1 119.2(5) . . ?
C103 C102 C101 113.2(6) . . ?
C104 C103 C102 115.5(6) . . ?
C103 C104 C105 114.7(6) . . ?
C106 C105 C104 114.5(6) . . ?
C105 C106 C107 115.0(6) . . ?
C108 C107 C106 114.8(6) . . ?
C107 C108 C109 115.2(6) . . ?
C110 C109 C108 113.8(6) . . ?
C109 C110 C111 113.7(6) . . ?
C112 C111 C110 114.5(6) . . ?
C111 C112 C113 114.1(6) . . ?
C114 C113 C112 114.1(6) . . ?
C202 C201 P1 114.0(4) . . ?
C203 C202 C201 110.5(5) . . ?
C204 C203 C202 113.7(5) . . ?
C205 C204 C203 117.1(6) . . ?
C204 C205 C206 114.6(6) . . ?
C207 C206 C205 116.5(6) . . ?
C208 C207 C206 115.1(6) . . ?
C207 C208 C209 116.0(6) . . ?
C208 C209 C210 114.8(6) . . ?
C209 C210 C211 113.9(6) . . ?
C210 C211 C212 114.1(6) . . ?
C213 C212 C211 113.8(6) . . ?
C212 C213 C214 114.7(6) . . ?
C302 C301 P1 114.0(5) . . ?
C301 C302 C303 111.4(5) . . ?
C302 C303 C304 111.9(6) . . ?
C305 C304 C303 115.3(6) . . ?
C304 C305 C306 114.4(6) . . ?
C307 C306 C305 115.1(6) . . ?
C308 C307 C306 113.3(6) . . ?
C307 C308 C309 112.8(6) . . ?
C310 C309 C308 114.6(6) . . ?
C311 C310 C309 114.2(6) . . ?
C310 C311 C312 115.2(6) . . ?
C313 C312 C311 114.7(6) . . ?
C312 C313 C314 114.8(6) . . ?

loop_
_geom_bond_atom_site_label_1
_geom_bond_atom_site_label_2
_geom_bond_distance
_geom_bond_site_symmetry_2
_geom_bond_publ_flag
P1 C101 1.779(6) . ?
P1 C201 1.794(6) . ?
P1 C301 1.800(6) . ?
P1 C1 1.798(6) . ?
O1 C2 1.220(7) . ?
O2 C2 1.307(8) . ?
C1 C2 1.491(9) . ?
C101 C102 1.527(7) . ?
C102 C103 1.490(7) . ?
C103 C104 1.491(7) . ?
C104 C105 1.509(7) . ?
C105 C106 1.500(7) . ?
C106 C107 1.507(7) . ?
C107 C108 1.486(7) . ?
C108 C109 1.521(7) . ?
C109 C110 1.490(7) . ?
C110 C111 1.513(7) . ?
C111 C112 1.494(7) . ?
C112 C113 1.509(7) . ?
C113 C114 1.501(7) . ?
C201 C202 1.557(7) . ?
C202 C203 1.509(7) . ?
C203 C204 1.510(7) . ?
C204 C205 1.501(7) . ?
C205 C206 1.507(7) . ?
C206 C207 1.505(8) . ?
C207 C208 1.476(7) . ?
C208 C209 1.490(7) . ?
C209 C210 1.494(7) . ?
C210 C211 1.504(7) . ?
C211 C212 1.516(7) . ?
C212 C213 1.486(7) . ?
C213 C214 1.497(7) . ?
C301 C302 1.516(7) . ?
C302 C303 1.529(8) . ?
C303 C304 1.543(7) . ?
C304 C305 1.515(7) . ?
C305 C306 1.517(7) . ?
C306 C307 1.508(7) . ?
C307 C308 1.492(7) . ?
C308 C309 1.504(7) . ?
C309 C310 1.502(7) . ?
C310 C311 1.489(7) . ?
C311 C312 1.509(7) . ?
C312 C313 1.481(8) . ?
C313 C314 1.517(7) . ?

loop_
_cod_related_entry_id
_cod_related_entry_database
_cod_related_entry_code
1 ChemSpider 30658907
